data_4515015
loop_
_publ_author_name
'Huang, Po-Ju'
'Garcia, John V.'
'Fenwick, Aidan'
'Wu, Guang'
'Ford, Peter C.'

_publ_section_title
;
 Nitric Oxide Uncaging from a Hydrophobic Chromium(III) PhotoNORM: Visible
 and Near-Infrared Photochemistry in Biocompatible Polymer Disks.
;
_journal_issue 5
_journal_name_full 'ACS omega'
_journal_page_first 9181
_journal_page_last 9187
_journal_paper_doi 10.1021/acsomega.9b00592
_journal_volume 4
_journal_year 2019
_chemical_formula_sum 'C26 H44 Cl3 Cr N4 O2'
_chemical_formula_weight 603.00
_space_group_crystal_system monoclinic
_space_group_IT_number 15
_space_group_name_Hall '-C 2yc'
_space_group_name_H-M_alt 'C 1 2/c 1'
_symmetry_space_group_name_Hall '-C 2yc'
_symmetry_space_group_name_H-M 'C 1 2/c 1'
_atom_sites_solution_hydrogens mixed
_audit_creation_method SHELXL-2014/7
_cell_angle_alpha 90
_cell_angle_beta 116.871(4)
_cell_angle_gamma 90
_cell_formula_units_Z 4
_cell_length_a 27.500(2)
_cell_length_b 6.4888(5)
_cell_length_c 18.2253(13)
_cell_measurement_reflns_used 1026
_cell_measurement_temperature 100(2)
_cell_measurement_theta_max 38.4
_cell_measurement_theta_min 3.28
_cell_volume 2901.0(4)
_computing_structure_refinement 'SHELXL-2014/7 (Sheldrick, 2014)'
_diffrn_ambient_temperature 100(2)
_diffrn_measured_fraction_theta_full 0.999
_diffrn_measured_fraction_theta_max 0.995
_diffrn_measurement_device_type 'Bruker Kappa Apex II'
_diffrn_measurement_method 'omega scan'
_diffrn_radiation_type MoK\a
_diffrn_radiation_wavelength 0.71073
_diffrn_reflns_av_R_equivalents 0.0316
_diffrn_reflns_av_unetI/netI 0.0365
_diffrn_reflns_Laue_measured_fraction_full 0.999
_diffrn_reflns_Laue_measured_fraction_max 0.995
_diffrn_reflns_limit_h_max 35
_diffrn_reflns_limit_h_min -25
_diffrn_reflns_limit_k_max 8
_diffrn_reflns_limit_k_min -5
_diffrn_reflns_limit_l_max 15
_diffrn_reflns_limit_l_min -23
_diffrn_reflns_number 9594
_diffrn_reflns_point_group_measured_fraction_full 0.999
_diffrn_reflns_point_group_measured_fraction_max 0.995
_diffrn_reflns_theta_full 25.242
_diffrn_reflns_theta_max 27.135
_diffrn_reflns_theta_min 1.660
_exptl_absorpt_coefficient_mu 0.701
_exptl_absorpt_correction_T_max 0.7455
_exptl_absorpt_correction_T_min 0.6414
_exptl_absorpt_correction_type multi-scan
_exptl_absorpt_process_details sadabs
_exptl_crystal_colour purple_brown
_exptl_crystal_density_diffrn 1.381
_exptl_crystal_description block
_exptl_crystal_F_000 1276
_exptl_crystal_size_max 0.200
_exptl_crystal_size_mid 0.150
_exptl_crystal_size_min 0.050
_refine_diff_density_max 0.810
_refine_diff_density_min -0.863
_refine_diff_density_rms 0.084
_refine_ls_extinction_method none
_refine_ls_goodness_of_fit_ref 1.147
_refine_ls_hydrogen_treatment mixed
_refine_ls_matrix_type full
_refine_ls_number_parameters 190
_refine_ls_number_reflns 3205
_refine_ls_number_restraints 15
_refine_ls_restrained_S_all 1.202
_refine_ls_R_factor_all 0.0775
_refine_ls_R_factor_gt 0.0639
_refine_ls_shift/su_max 0.000
_refine_ls_shift/su_mean 0.000
_refine_ls_structure_factor_coef Fsqd
_refine_ls_weighting_details 'w=1/[\s^2^(Fo^2^)+(0.0279P)^2^+19.1120P] where P=(Fo^2^+2Fc^2^)/3'
_refine_ls_weighting_scheme calc
_refine_ls_wR_factor_gt 0.1361
_refine_ls_wR_factor_ref 0.1425
_reflns_Friedel_coverage 0.000
_reflns_number_gt 2649
_reflns_number_total 3205
_reflns_threshold_expression 'I > 2\s(I)'
_cod_data_source_file ao9b00592_si_002.cif
_cod_data_source_block 09112014_new_0m
_cod_database_code 4515015
_shelx_shelxl_version_number 2014/7
_shelx_space_group_comment
;
The symmetry employed for this shelxl refinement is uniquely defined
by the following loop, which should always be used as a source of
symmetry information in preference to the above space-group names.
They are only intended as comments.
;
_shelx_estimated_absorpt_t_min 0.873
_shelx_estimated_absorpt_t_max 0.966

loop_
_space_group_symop_operation_xyz
'x, y, z'
'-x, y, -z+1/2'
'x+1/2, y+1/2, z'
'-x+1/2, y+1/2, -z+1/2'
'-x, -y, -z'
'x, -y, z-1/2'
'-x+1/2, -y+1/2, -z'
'x+1/2, -y+1/2, z-1/2'

loop_
_atom_site_label
_atom_site_type_symbol
_atom_site_fract_x
_atom_site_fract_y
_atom_site_fract_z
_atom_site_U_iso_or_equiv
_atom_site_adp_type
_atom_site_occupancy
_atom_site_site_symmetry_order
_atom_site_calc_flag
_atom_site_refinement_flags_posn
_atom_site_refinement_flags_adp
_atom_site_refinement_flags_occupancy
C1 C 0.08151(14) 0.3802(8) 0.1731(2) 0.0408(12) Uani 1 1 d . . .
H1 H 0.0915 0.2669 0.1452 0.049 Uiso 1 1 calc R U .
C2 C 0.11429(14) 0.5716(8) 0.1748(2) 0.0415(12) Uani 1 1 d . . .
H2A H 0.1509 0.5595 0.2221 0.050 Uiso 1 1 calc R U .
H2B H 0.0964 0.6930 0.1849 0.050 Uiso 1 1 calc R U .
C3 C 0.12152(13) 0.6138(7) 0.0970(2) 0.0330(10) Uani 1 1 d . . .
H3 H 0.1322 0.4814 0.0802 0.040 Uiso 1 1 calc R U .
C4 C 0.16668(13) 0.7698(7) 0.1136(2) 0.0322(9) Uani 1 1 d . . .
C5 C 0.17128(15) 0.9481(8) 0.1579(2) 0.0400(11) Uani 1 1 d . . .
H5 H 0.1458 0.9740 0.1787 0.048 Uiso 1 1 calc R U .
C6 C 0.21244(15) 1.0898(8) 0.1725(2) 0.0435(11) Uani 1 1 d . . .
H6 H 0.2151 1.2113 0.2032 0.052 Uiso 1 1 calc R U .
C7 C 0.24975(15) 1.0531(8) 0.1421(2) 0.0445(12) Uani 1 1 d . . .
H7 H 0.2775 1.1512 0.1507 0.053 Uiso 1 1 calc R U .
C8 C 0.24640(15) 0.8734(9) 0.0992(2) 0.0457(13) Uani 1 1 d . . .
H8 H 0.2724 0.8472 0.0794 0.055 Uiso 1 1 calc R U .
C9 C 0.20521(14) 0.7305(8) 0.0848(2) 0.0381(10) Uani 1 1 d . . .
H9 H 0.2033 0.6069 0.0556 0.046 Uiso 1 1 calc R U .
C10 C -0.01390(14) 0.2536(7) 0.1205(2) 0.0308(9) Uani 1 1 d . . .
H10A H -0.0146 0.2423 0.1742 0.037 Uiso 1 1 calc R U .
H10B H 0.0004 0.1228 0.1100 0.037 Uiso 1 1 calc R U .
C11 C 0.09471(17) 0.3088(10) 0.2603(2) 0.0549(15) Uani 1 1 d . . .
H11A H 0.0835 0.4153 0.2877 0.082 Uiso 1 1 calc R U .
H11B H 0.1340 0.2847 0.2916 0.082 Uiso 1 1 calc R U .
H11C H 0.0750 0.1807 0.2573 0.082 Uiso 1 1 calc R U .
C12 C 0.07140(13) 0.7074(7) -0.05249(19) 0.0291(9) Uani 1 1 d . . .
H12A H 0.0866 0.5807 -0.0645 0.035 Uiso 1 1 calc R U .
H12B H 0.0955 0.8244 -0.0489 0.035 Uiso 1 1 calc R U .
C13 C 0.1584(2) 0.8291(9) 0.4280(3) 0.0622(17) Uani 1 1 d D . .
Cl1 Cl -0.04489(3) 0.78835(18) 0.01389(5) 0.0353(3) Uani 1 1 d . . .
Cl2 Cl 0.0000 0.7478(2) 0.2500 0.0552(5) Uani 1 2 d S T P
Cr1 Cr 0.0000 0.5000 0.0000 0.0289(2) Uani 1 2 d S . P
H1N H 0.011(2) 0.553(5) 0.144(3) 0.065(17) Uiso 1 1 d D . .
H2N H 0.0576(16) 0.819(3) 0.041(2) 0.031(11) Uiso 1 1 d D . .
N1 N 0.02184(11) 0.4279(6) 0.12243(17) 0.0309(8) Uani 1 1 d D . .
N2 N 0.06830(11) 0.6836(6) 0.02717(16) 0.0290(8) Uani 1 1 d D . .
O1 O 0.1169(3) 0.8749(12) 0.3512(4) 0.0538(13) Uani 0.454(5) 1 d D . P
O2 O 0.1347(2) 0.7102(10) 0.3648(4) 0.0538(13) Uani 0.546(5) 1 d D . P
H13A H 0.1517(13) 0.816(7) 0.4779(12) 0.100 Uiso 1 1 d D U .
H13B H 0.1736(15) 0.973(3) 0.4467(15) 0.100 Uiso 1 1 d D U .
H13C H 0.1960(8) 0.770(6) 0.4593(16) 0.100 Uiso 1 1 d D U .
H2 H 0.1031(16) 0.757(3) 0.3101(13) 0.100 Uiso 1 1 d D U .

loop_
_atom_site_aniso_label
_atom_site_aniso_U_11
_atom_site_aniso_U_22
_atom_site_aniso_U_33
_atom_site_aniso_U_23
_atom_site_aniso_U_13
_atom_site_aniso_U_12
C1 0.0150(16) 0.081(3) 0.0192(17) 0.016(2) 0.0014(14) -0.015(2)
C2 0.0154(16) 0.085(4) 0.0153(16) 0.0113(19) -0.0008(13) -0.019(2)
C3 0.0117(15) 0.064(3) 0.0165(15) 0.0100(17) 0.0002(13) -0.0104(17)
C4 0.0114(15) 0.063(3) 0.0154(15) 0.0104(17) 0.0004(12) -0.0069(17)
C5 0.0161(17) 0.070(3) 0.0264(18) 0.005(2) 0.0034(14) -0.0079(19)
C6 0.0217(18) 0.067(3) 0.0274(19) 0.005(2) -0.0016(15) -0.008(2)
C7 0.0206(18) 0.077(4) 0.0226(18) 0.013(2) -0.0022(15) -0.021(2)
C8 0.0177(17) 0.092(4) 0.0244(18) 0.012(2) 0.0069(15) -0.011(2)
C9 0.0176(16) 0.073(3) 0.0197(16) 0.0070(19) 0.0050(14) -0.0078(19)
C10 0.0194(16) 0.056(3) 0.0147(15) 0.0076(16) 0.0055(13) -0.0104(17)
C11 0.026(2) 0.108(5) 0.0193(18) 0.020(2) 0.0003(15) -0.021(3)
C12 0.0176(16) 0.055(3) 0.0139(15) 0.0067(16) 0.0063(13) -0.0087(17)
C13 0.054(3) 0.098(5) 0.034(2) 0.000(3) 0.019(2) 0.040(3)
Cl1 0.0181(4) 0.0636(7) 0.0217(4) 0.0110(4) 0.0067(3) -0.0073(4)
Cl2 0.0889(13) 0.0296(8) 0.0188(6) 0.000 -0.0005(7) 0.000
Cr1 0.0107(3) 0.0616(6) 0.0111(3) 0.0078(4) 0.0020(3) -0.0103(4)
N1 0.0147(13) 0.061(2) 0.0128(12) 0.0077(14) 0.0023(11) -0.0117(15)
N2 0.0130(13) 0.059(2) 0.0121(12) 0.0059(14) 0.0032(11) -0.0079(14)
O1 0.045(3) 0.056(3) 0.051(3) -0.023(3) 0.013(2) -0.002(2)
O2 0.045(3) 0.056(3) 0.051(3) -0.023(3) 0.013(2) -0.002(2)

loop_
_atom_type_symbol
_atom_type_description
_atom_type_scat_dispersion_real
_atom_type_scat_dispersion_imag
_atom_type_scat_source
C C 0.0033 0.0016 'International Tables Vol C Tables 4.2.6.8 and 6.1.1.4'
H H 0.0000 0.0000 'International Tables Vol C Tables 4.2.6.8 and 6.1.1.4'
N N 0.0061 0.0033 'International Tables Vol C Tables 4.2.6.8 and 6.1.1.4'
O O 0.0106 0.0060 'International Tables Vol C Tables 4.2.6.8 and 6.1.1.4'
Cl Cl 0.1484 0.1585 'International Tables Vol C Tables 4.2.6.8 and 6.1.1.4'
Cr Cr 0.3209 0.6236 'International Tables Vol C Tables 4.2.6.8 and 6.1.1.4'

loop_
_geom_angle_atom_site_label_1
_geom_angle_atom_site_label_2
_geom_angle_atom_site_label_3
_geom_angle
_geom_angle_site_symmetry_1
_geom_angle_site_symmetry_3
N1 C1 C2 108.3(4) . .
N1 C1 C11 112.3(3) . .
C2 C1 C11 111.4(3) . .
N1 C1 H1 108.3 . .
C2 C1 H1 108.3 . .
C11 C1 H1 108.3 . .
C1 C2 C3 116.5(4) . .
C1 C2 H2A 108.2 . .
C3 C2 H2A 108.2 . .
C1 C2 H2B 108.2 . .
C3 C2 H2B 108.2 . .
H2A C2 H2B 107.3 . .
N2 C3 C4 111.2(3) . .
N2 C3 C2 110.4(3) . .
C4 C3 C2 111.6(3) . .
N2 C3 H3 107.8 . .
C4 C3 H3 107.8 . .
C2 C3 H3 107.8 . .
C5 C4 C9 119.0(4) . .
C5 C4 C3 121.6(3) . .
C9 C4 C3 119.4(4) . .
C4 C5 C6 121.2(4) . .
C4 C5 H5 119.4 . .
C6 C5 H5 119.4 . .
C5 C6 C7 119.7(5) . .
C5 C6 H6 120.2 . .
C7 C6 H6 120.2 . .
C8 C7 C6 119.8(4) . .
C8 C7 H7 120.1 . .
C6 C7 H7 120.1 . .
C7 C8 C9 120.5(4) . .
C7 C8 H8 119.7 . .
C9 C8 H8 119.7 . .
C8 C9 C4 119.7(5) . .
C8 C9 H9 120.1 . .
C4 C9 H9 120.1 . .
N1 C10 C12 108.9(3) . 5_565
N1 C10 H10A 109.9 . .
C12 C10 H10A 109.9 5_565 .
N1 C10 H10B 109.9 . .
C12 C10 H10B 109.9 5_565 .
H10A C10 H10B 108.3 . .
C1 C11 H11A 109.5 . .
C1 C11 H11B 109.5 . .
H11A C11 H11B 109.5 . .
C1 C11 H11C 109.5 . .
H11A C11 H11C 109.5 . .
H11B C11 H11C 109.5 . .
N2 C12 C10 108.2(3) . 5_565
N2 C12 H12A 110.1 . .
C10 C12 H12A 110.1 5_565 .
N2 C12 H12B 110.1 . .
C10 C12 H12B 110.1 5_565 .
H12A C12 H12B 108.4 . .
O2 C13 O1 51.1(4) . .
O2 C13 H13A 122(2) . .
O1 C13 H13A 122(2) . .
O2 C13 H13B 144.4(17) . .
O1 C13 H13B 99.8(13) . .
H13A C13 H13B 89.5(10) . .
O2 C13 H13C 104.6(14) . .
O1 C13 H13C 145.6(18) . .
H13A C13 H13C 90.9(10) . .
H13B C13 H13C 89.9(10) . .
N1 Cr1 N1 180.0 5_565 .
N1 Cr1 N2 85.35(11) 5_565 .
N1 Cr1 N2 94.65(11) . .
N1 Cr1 N2 94.65(11) 5_565 5_565
N1 Cr1 N2 85.35(11) . 5_565
N2 Cr1 N2 180.00(10) . 5_565
N1 Cr1 Cl1 91.48(11) 5_565 .
N1 Cr1 Cl1 88.52(11) . .
N2 Cr1 Cl1 88.85(10) . .
N2 Cr1 Cl1 91.15(10) 5_565 .
N1 Cr1 Cl1 88.52(11) 5_565 5_565
N1 Cr1 Cl1 91.48(11) . 5_565
N2 Cr1 Cl1 91.15(10) . 5_565
N2 Cr1 Cl1 88.85(10) 5_565 5_565
Cl1 Cr1 Cl1 180.00(4) . 5_565
C10 N1 C1 112.5(3) . .
C10 N1 Cr1 106.1(2) . .
C1 N1 Cr1 114.1(2) . .
C10 N1 H1N 109(3) . .
C1 N1 H1N 111(3) . .
Cr1 N1 H1N 104(3) . .
C12 N2 C3 112.9(3) . .
C12 N2 Cr1 105.5(2) . .
C3 N2 Cr1 117.0(2) . .
C12 N2 H2N 108(2) . .
C3 N2 H2N 110(2) . .
Cr1 N2 H2N 103(2) . .
C13 O1 H2 116.5(9) . .
C13 O2 H2 123.6(9) . .

loop_
_geom_bond_atom_site_label_1
_geom_bond_atom_site_label_2
_geom_bond_distance
_geom_bond_site_symmetry_2
C1 N1 1.507(4) .
C1 C2 1.527(6) .
C1 C11 1.534(5) .
C1 H1 1.0000 .
C2 C3 1.543(5) .
C2 H2A 0.9900 .
C2 H2B 0.9900 .
C3 N2 1.511(4) .
C3 C4 1.522(5) .
C3 H3 1.0000 .
C4 C5 1.383(6) .
C4 C9 1.402(5) .
C5 C6 1.387(6) .
C5 H5 0.9500 .
C6 C7 1.390(6) .
C6 H6 0.9500 .
C7 C8 1.384(7) .
C7 H7 0.9500 .
C8 C9 1.394(6) .
C8 H8 0.9500 .
C9 H9 0.9500 .
C10 N1 1.488(5) .
C10 C12 1.526(5) 5_565
C10 H10A 0.9900 .
C10 H10B 0.9900 .
C11 H11A 0.9800 .
C11 H11B 0.9800 .
C11 H11C 0.9800 .
C12 N2 1.500(4) .
C12 C10 1.526(5) 5_565
C12 H12A 0.9900 .
C12 H12B 0.9900 .
C13 O2 1.291(6) .
C13 O1 1.380(7) .
C13 H13A 1.011(9) .
C13 H13B 1.018(9) .
C13 H13C 1.005(9) .
Cl1 Cr1 2.3176(11) .
Cr1 N1 2.085(3) 5_565
Cr1 N1 2.085(3) .
Cr1 N2 2.086(3) .
Cr1 N2 2.086(3) 5_565
Cr1 Cl1 2.3176(11) 5_565
N1 H1N 0.997(10) .
N2 H2N 0.993(10) .
O1 H2 1.017(10) .
O2 H2 1.028(9) .

loop_
_geom_torsion_atom_site_label_1
_geom_torsion_atom_site_label_2
_geom_torsion_atom_site_label_3
_geom_torsion_atom_site_label_4
_geom_torsion
_geom_torsion_site_symmetry_1
N1 C1 C2 C3 -77.6(5) .
C11 C1 C2 C3 158.5(4) .
C1 C2 C3 N2 71.4(5) .
C1 C2 C3 C4 -164.4(4) .
N2 C3 C4 C5 79.1(4) .
C2 C3 C4 C5 -44.6(5) .
N2 C3 C4 C9 -102.1(4) .
C2 C3 C4 C9 134.2(4) .
C9 C4 C5 C6 1.5(6) .
C3 C4 C5 C6 -179.8(4) .
C4 C5 C6 C7 0.2(6) .
C5 C6 C7 C8 -1.6(6) .
C6 C7 C8 C9 1.3(6) .
C7 C8 C9 C4 0.4(6) .
C5 C4 C9 C8 -1.8(5) .
C3 C4 C9 C8 179.4(3) .
C12 C10 N1 C1 -166.3(3) 5_565
C12 C10 N1 Cr1 -40.8(3) 5_565
C2 C1 N1 C10 -177.1(3) .
C11 C1 N1 C10 -53.7(5) .
C2 C1 N1 Cr1 61.9(4) .
C11 C1 N1 Cr1 -174.7(3) .
C10 C12 N2 C3 171.7(3) 5_565
C10 C12 N2 Cr1 42.7(4) 5_565
C4 C3 N2 C12 61.2(5) .
C2 C3 N2 C12 -174.4(4) .
C4 C3 N2 Cr1 -176.0(3) .
C2 C3 N2 Cr1 -51.6(4) .
